data_7706194
loop_
_publ_author_name
'Hofmann, Andreas J.'
'Niederegger, Lukas'
'Hess, Corinna R.'

_publ_section_title
;
 Neighbouring effects on catalytic epoxidation by Fe-cyclam in
 M<sub>2</sub>-PDIxCy complexes.
;
_journal_issue 48
_journal_name_full 'Dalton transactions (Cambridge, England : 2003)'
_journal_page_first 17642
_journal_page_last 17648
_journal_paper_doi 10.1039/d0dt03758c
_journal_volume 49
_journal_year 2020
_chemical_compound_source 'see text'
_chemical_formula_moiety 'C37 H53 F12 N7 O12 S4 Zn2'
_chemical_formula_sum 'C37 H53 F12 N7 O12 S4 Zn2'
_chemical_formula_weight 1274.88
_chemical_name_systematic '[Zn2(PDIeCy)(OTf)4]'
_space_group_IT_number 2
_space_group_name_Hall '-P 1'
_space_group_name_H-M_alt 'P -1'
_symmetry_cell_setting triclinic
_symmetry_Int_Tables_number 2
_symmetry_space_group_name_Hall '-P 1'
_symmetry_space_group_name_H-M 'P -1'
_atom_sites_solution_hydrogens geom
_atom_sites_solution_primary iterative
_atom_sites_solution_secondary difmap
_audit_update_record
;
2020-09-08 deposited with the CCDC.	2020-11-13 downloaded from the CCDC.
;
_cell_angle_alpha 71.766(5)
_cell_angle_beta 77.414(5)
_cell_angle_gamma 80.424(5)
_cell_formula_units_Z 2
_cell_length_a 12.8764(16)
_cell_length_b 15.6215(19)
_cell_length_c 15.7745(19)
_cell_measurement_reflns_used 9922
_cell_measurement_temperature 100
_cell_measurement_theta_max 25.6533
_cell_measurement_theta_min 2.3154
_cell_volume 2924.7(6)
_computing_cell_refinement 'SAINT (Bruker, 2017)'
_computing_data_collection 'APEX III Control Software (Bruker, 2016)'
_computing_data_reduction 'SAINT (Bruker, 2017)'
_computing_molecular_graphics 'PLATON (Spek, 2011)'
_computing_publication_material 'PLATON (Spek, 2011), enCIFer (Allen, 2014)'
_computing_structure_refinement 'SHELXL-2018/3 (Sheldrick, 2018), SHELXLE (Huebschle, 2011)'
_computing_structure_solution 'SHELXT (Sheldrick, 2015)'
_diffrn_ambient_temperature 100
_diffrn_detector ' CMOS plate '
_diffrn_detector_area_resol_mean 16
_diffrn_measured_fraction_theta_full 0.998
_diffrn_measured_fraction_theta_max 0.998
_diffrn_measurement_device ' \k-geometry diffractometer '
_diffrn_measurement_device_type ' Bruker Photon CMOS '
_diffrn_measurement_method ' phi- and omega-rotation '
_diffrn_radiation_monochromator 'Helios optic'
_diffrn_radiation_probe x-ray
_diffrn_radiation_source 'IMS microsource'
_diffrn_radiation_type MoK\a
_diffrn_radiation_wavelength 0.71073
_diffrn_reflns_av_R_equivalents 0.0512
_diffrn_reflns_av_unetI/netI 0.0301
_diffrn_reflns_limit_h_max 15
_diffrn_reflns_limit_h_min -15
_diffrn_reflns_limit_k_max 18
_diffrn_reflns_limit_k_min -18
_diffrn_reflns_limit_l_max 18
_diffrn_reflns_limit_l_min -18
_diffrn_reflns_number 79287
_diffrn_reflns_reduction_process
;
;
_diffrn_reflns_theta_full 25.24
_diffrn_reflns_theta_max 25.35
_diffrn_reflns_theta_min 2.22
_exptl_absorpt_coefficient_mu 1.057
_exptl_absorpt_correction_T_max 0.7453
_exptl_absorpt_correction_T_min 0.6458
_exptl_absorpt_correction_type multi-scan
_exptl_absorpt_process_details 'SADABS 2016/2, Bruker, 2016'
_exptl_crystal_colour colourless
_exptl_crystal_density_diffrn 1.448
_exptl_crystal_density_method 'Not Measured'
_exptl_crystal_description fragment
_exptl_crystal_F_000 1304
_exptl_crystal_recrystallization_method 'Re-crystallisation from solvent: THF, pentane'
_exptl_crystal_size_max 0.246
_exptl_crystal_size_mid 0.240
_exptl_crystal_size_min 0.183
_refine_diff_density_max 1.188
_refine_diff_density_min -0.936
_refine_diff_density_rms 0.109
_refine_ls_extinction_method none
_refine_ls_goodness_of_fit_ref 1.056
_refine_ls_hydrogen_treatment constr
_refine_ls_matrix_type full
_refine_ls_number_parameters 1077
_refine_ls_number_reflns 10709
_refine_ls_number_restraints 1623
_refine_ls_restrained_S_all 1.049
_refine_ls_R_factor_all 0.0919
_refine_ls_R_factor_gt 0.0734
_refine_ls_shift/su_max 0.000
_refine_ls_shift/su_mean 0.000
_refine_ls_structure_factor_coef Fsqd
_refine_ls_weighting_details 'W=1/[\S^2^(FO^2^)+(0.1188P)^2^+9.5945P] WHERE P=(FO^2^+2FC^2^)/3'
_refine_ls_weighting_scheme calc
_refine_ls_wR_factor_gt 0.2023
_refine_ls_wR_factor_ref 0.2260
_reflns_number_gt 8434
_reflns_number_total 10709
_reflns_threshold_expression I>2\s(I)
_cod_data_source_file d0dt03758c2.cif
_cod_data_source_block Compound_5_ZnZn
_cod_database_code 7706194

loop_
_space_group_symop_id
_space_group_symop_operation_xyz
1 x,y,z
2 -x,-y,-z

loop_
_atom_site_aniso_label
_atom_site_aniso_U_11
_atom_site_aniso_U_22
_atom_site_aniso_U_33
_atom_site_aniso_U_23
_atom_site_aniso_U_13
_atom_site_aniso_U_12
Zn1 0.0508(4) 0.0439(3) 0.0380(3) -0.0145(3) -0.0121(3) -0.0134(3)
Zn2 0.0578(4) 0.0507(4) 0.0359(3) -0.0176(3) -0.0036(3) -0.0147(3)
S1 0.0837(12) 0.0733(11) 0.0600(10) -0.0281(9) -0.0175(9) 0.0085(9)
S2 0.0430(9) 0.0529(10) 0.0333(10) -0.0064(8) -0.0058(7) -0.0192(8)
S2A 0.056(3) 0.074(3) 0.057(3) -0.015(3) -0.005(2) -0.028(2)
S3 0.0506(12) 0.0370(10) 0.0321(8) -0.0114(7) -0.0050(8) -0.0160(8)
S3A 0.064(3) 0.062(3) 0.043(2) -0.016(2) -0.012(2) -0.025(2)
S4 0.0899(11) 0.0469(7) 0.0373(7) -0.0169(6) -0.0227(7) -0.0184(7)
F1 0.118(4) 0.109(4) 0.088(3) -0.025(3) -0.026(3) 0.050(3)
F2 0.174(6) 0.183(7) 0.120(5) -0.077(5) -0.098(5) 0.061(5)
F3 0.101(4) 0.106(4) 0.110(4) 0.005(3) -0.001(3) 0.025(3)
F4 0.075(3) 0.066(3) 0.086(4) -0.039(3) 0.008(3) -0.013(3)
F4A 0.095(8) 0.093(8) 0.085(8) -0.034(6) 0.018(7) -0.033(7)
F5 0.067(3) 0.180(7) 0.166(7) -0.102(6) 0.041(4) -0.047(4)
F5A 0.096(8) 0.086(8) 0.064(8) -0.023(6) 0.044(7) -0.041(6)
F6 0.186(6) 0.120(5) 0.056(3) -0.024(3) 0.001(4) -0.030(5)
F6A 0.091(8) 0.112(8) 0.101(7) 0.007(7) -0.001(7) -0.009(7)
F7 0.079(4) 0.133(5) 0.118(5) -0.004(4) 0.009(4) -0.050(4)
F7A 0.113(7) 0.074(6) 0.080(7) -0.011(6) -0.007(6) -0.017(6)
F8 0.136(5) 0.078(4) 0.049(3) 0.000(3) -0.018(3) -0.060(3)
F8A 0.093(8) 0.086(8) 0.044(5) -0.001(6) -0.011(5) -0.053(6)
F9 0.175(7) 0.106(5) 0.060(3) -0.012(3) -0.030(4) -0.094(5)
F9A 0.080(6) 0.087(7) 0.052(6) -0.017(6) -0.017(5) -0.052(5)
F10 0.123(4) 0.058(2) 0.071(3) -0.0094(19) -0.023(2) -0.030(2)
F11 0.150(4) 0.080(3) 0.054(2) -0.021(2) -0.052(3) -0.005(3)
F12 0.095(4) 0.089(3) 0.118(4) -0.032(3) -0.042(3) 0.000(3)
O1 0.059(3) 0.068(3) 0.068(3) -0.036(2) -0.011(2) 0.001(2)
O2 0.138(5) 0.097(4) 0.099(4) -0.058(4) -0.059(4) 0.025(4)
O3 0.084(4) 0.104(5) 0.128(5) -0.038(4) 0.032(4) 0.000(3)
O4 0.048(2) 0.048(3) 0.068(4) -0.016(3) -0.018(2) -0.013(2)
O4A 0.048(5) 0.049(5) 0.052(6) -0.018(5) -0.019(4) -0.013(4)
O5 0.073(4) 0.063(4) 0.049(4) -0.011(3) 0.001(3) -0.042(3)
O5A 0.070(9) 0.078(10) 0.051(8) -0.009(8) -0.008(7) -0.039(8)
O6 0.107(5) 0.089(4) 0.046(3) -0.004(3) -0.032(3) 0.000(4)
O6A 0.080(10) 0.101(9) 0.053(7) -0.010(7) -0.001(7) -0.029(8)
O7 0.051(4) 0.052(3) 0.036(3) -0.007(2) -0.008(2) -0.021(3)
O7A 0.055(6) 0.056(5) 0.035(4) -0.015(4) -0.013(4) -0.016(5)
O8 0.066(3) 0.057(3) 0.038(3) -0.018(2) -0.008(3) -0.023(3)
O8A 0.061(5) 0.051(5) 0.037(5) -0.016(4) -0.011(4) -0.023(5)
O9 0.083(4) 0.061(4) 0.055(3) -0.008(3) -0.011(3) -0.001(3)
O9A 0.089(9) 0.090(9) 0.057(8) -0.035(8) -0.007(7) 0.014(8)
O10 0.073(3) 0.087(3) 0.039(2) -0.034(2) -0.0019(18) -0.035(2)
O11 0.173(6) 0.062(3) 0.073(3) 0.001(2) -0.065(4) -0.057(3)
O12 0.082(3) 0.109(4) 0.064(3) -0.057(3) -0.016(2) 0.006(3)
N1 0.042(2) 0.054(3) 0.037(2) -0.022(2) 0.0016(17) -0.0189(19)
N2 0.043(2) 0.042(2) 0.038(2) -0.0159(18) -0.0083(17) -0.0092(18)
N3 0.071(3) 0.039(2) 0.055(3) -0.014(2) -0.030(2) -0.010(2)
N4 0.065(3) 0.045(2) 0.041(3) -0.018(2) -0.021(2) -0.015(2)
N4A 0.068(4) 0.049(4) 0.043(4) -0.017(3) -0.018(4) -0.015(4)
N5 0.067(3) 0.046(3) 0.036(3) -0.004(2) -0.011(3) -0.011(3)
N5A 0.072(5) 0.051(5) 0.047(5) -0.006(4) -0.010(5) -0.012(4)
N6 0.079(4) 0.058(3) 0.039(3) -0.016(2) -0.015(3) -0.026(3)
N6A 0.082(5) 0.065(5) 0.042(5) -0.014(4) -0.012(5) -0.030(4)
N7 0.067(3) 0.069(4) 0.046(3) -0.021(3) 0.003(3) -0.024(3)
N7A 0.075(5) 0.073(5) 0.048(5) -0.016(4) 0.002(4) -0.020(4)
C1 0.046(3) 0.044(3) 0.035(2) -0.015(2) -0.006(2) -0.007(2)
C2 0.058(3) 0.053(3) 0.037(3) -0.020(2) -0.004(2) -0.009(3)
C3 0.068(4) 0.052(3) 0.040(3) -0.014(2) -0.001(3) -0.009(3)
C4 0.061(3) 0.046(3) 0.046(3) -0.014(2) -0.004(3) -0.012(3)
C5 0.046(3) 0.040(3) 0.048(3) -0.016(2) -0.006(2) -0.007(2)
C6 0.043(3) 0.048(3) 0.041(3) -0.020(2) -0.006(2) -0.011(2)
C7 0.086(4) 0.063(4) 0.040(3) -0.016(3) -0.019(3) -0.025(3)
C8 0.049(4) 0.059(5) 0.038(4) -0.021(5) -0.001(4) -0.028(4)
C8A 0.051(4) 0.059(5) 0.038(4) -0.024(5) -0.003(4) -0.026(4)
C9 0.056(4) 0.056(4) 0.044(4) -0.019(4) -0.008(4) -0.024(4)
C9A 0.053(4) 0.058(4) 0.042(4) -0.021(3) -0.006(4) -0.026(4)
C10 0.054(5) 0.058(5) 0.051(4) -0.018(4) -0.005(5) -0.023(4)
C10A 0.056(5) 0.059(5) 0.050(4) -0.020(4) -0.006(5) -0.028(4)
C11 0.054(6) 0.062(5) 0.052(4) -0.019(5) -0.005(5) -0.026(4)
C11A 0.052(5) 0.065(6) 0.053(4) -0.017(5) -0.003(5) -0.028(5)
C12 0.050(5) 0.064(6) 0.047(4) -0.019(5) -0.002(4) -0.029(4)
C12A 0.052(5) 0.069(6) 0.048(4) -0.020(5) -0.004(4) -0.028(4)
C13 0.052(4) 0.063(5) 0.041(4) -0.025(4) -0.004(3) -0.027(4)
C13A 0.052(4) 0.067(5) 0.042(4) -0.025(4) -0.004(3) -0.027(4)
C14 0.055(5) 0.054(4) 0.051(5) -0.021(4) -0.010(5) -0.021(4)
C14A 0.053(5) 0.051(4) 0.053(5) -0.023(4) -0.010(4) -0.024(4)
C15 0.052(8) 0.070(7) 0.049(6) -0.015(5) -0.015(6) -0.020(7)
C15A 0.061(9) 0.067(7) 0.064(7) -0.034(6) -0.004(7) -0.019(8)
C16 0.062(8) 0.062(8) 0.056(7) -0.022(7) -0.019(6) -0.012(7)
C16A 0.065(8) 0.073(9) 0.067(8) -0.026(8) -0.020(6) -0.016(7)
C17 0.050(4) 0.069(6) 0.056(5) -0.020(5) -0.001(4) -0.025(5)
C17A 0.050(4) 0.075(6) 0.055(5) -0.021(5) -0.002(4) -0.023(5)
C18 0.084(9) 0.112(11) 0.085(9) -0.015(9) -0.020(7) 0.000(8)
C18A 0.049(7) 0.089(9) 0.065(7) -0.013(7) -0.005(5) -0.010(6)
C19 0.082(9) 0.092(11) 0.074(8) -0.016(8) 0.022(7) 0.001(8)
C19A 0.070(8) 0.102(11) 0.068(8) -0.022(8) -0.001(6) 0.000(8)
C20 0.061(3) 0.041(3) 0.054(3) -0.014(3) -0.019(3) -0.012(2)
C21 0.096(5) 0.050(3) 0.063(4) -0.010(3) -0.029(4) -0.029(3)
C22 0.074(6) 0.045(3) 0.050(3) -0.011(3) -0.032(4) -0.016(4)
C22A 0.060(7) 0.044(5) 0.047(5) -0.012(5) -0.025(6) -0.015(6)
C23 0.058(4) 0.045(3) 0.042(3) -0.017(2) -0.020(3) -0.012(3)
C23A 0.065(5) 0.047(5) 0.044(4) -0.016(4) -0.023(4) -0.016(4)
C24 0.072(4) 0.056(3) 0.040(3) -0.014(3) -0.015(3) -0.020(3)
C24A 0.068(5) 0.053(5) 0.042(5) -0.014(5) -0.018(4) -0.013(4)
C25 0.073(4) 0.049(3) 0.043(3) -0.012(3) -0.017(3) -0.016(3)
C25A 0.071(5) 0.057(6) 0.044(5) -0.005(5) -0.013(5) -0.007(5)
C26 0.072(4) 0.054(4) 0.048(4) -0.003(3) -0.009(3) -0.013(3)
C26A 0.074(5) 0.052(5) 0.044(5) -0.003(5) -0.012(5) -0.010(5)
C27 0.070(4) 0.049(3) 0.053(4) -0.003(3) -0.009(3) -0.013(3)
C27A 0.078(5) 0.055(5) 0.045(5) -0.008(4) -0.013(4) -0.018(4)
C28 0.087(5) 0.049(3) 0.049(4) -0.013(3) -0.010(3) -0.022(3)
C28A 0.082(5) 0.059(5) 0.042(5) -0.012(4) -0.016(5) -0.024(5)
C29 0.086(4) 0.070(4) 0.047(3) -0.009(3) -0.013(3) -0.032(3)
C29A 0.082(5) 0.071(5) 0.043(4) -0.018(4) -0.007(4) -0.030(4)
C30 0.084(4) 0.077(4) 0.050(4) -0.016(3) -0.005(3) -0.035(3)
C30A 0.081(5) 0.075(5) 0.048(5) -0.017(5) -0.002(5) -0.028(5)
C31 0.082(4) 0.077(4) 0.046(4) -0.015(3) 0.003(3) -0.027(3)
C31A 0.078(5) 0.076(5) 0.052(5) -0.017(5) 0.003(5) -0.022(5)
C32 0.070(4) 0.072(4) 0.054(4) -0.021(3) -0.001(3) -0.015(3)
C32A 0.075(6) 0.067(6) 0.047(5) -0.022(5) -0.003(5) -0.019(5)
C33 0.077(4) 0.059(3) 0.047(3) -0.021(3) -0.007(3) -0.022(3)
C33A 0.071(5) 0.051(5) 0.042(5) -0.022(4) -0.014(5) -0.018(4)
C34 0.077(5) 0.105(6) 0.062(4) -0.024(4) -0.019(4) 0.026(5)
C35 0.073(3) 0.082(4) 0.063(3) -0.021(3) 0.009(3) -0.034(3)
C35A 0.072(5) 0.086(5) 0.063(5) -0.019(4) 0.010(4) -0.026(4)
C36 0.089(4) 0.074(4) 0.048(3) -0.010(3) -0.008(3) -0.043(3)
C36A 0.082(5) 0.072(4) 0.047(4) -0.014(4) -0.014(4) -0.040(4)
C37 0.089(5) 0.058(4) 0.064(4) -0.023(3) -0.030(4) -0.011(3)

loop_
_atom_site_label
_atom_site_type_symbol
_atom_site_thermal_displace_type
_atom_site_fract_x
_atom_site_fract_y
_atom_site_fract_z
_atom_site_occupancy
_atom_site_U_iso_or_equiv
_atom_site_calc_flag
_atom_site_refinement_flags
_atom_site_disorder_assembly
_atom_site_disorder_group
Zn1 Zn Uani 0.24224(5) 0.31591(4) 0.22019(4) 1.000 0.0419(2) d . . .
Zn2 Zn Uani 0.35477(5) 0.24321(4) 0.56348(4) 1.000 0.0466(2) d . . .
S1 S Uani 0.02987(16) 0.45813(13) 0.29208(12) 1.000 0.0715(6) d . . .
S2 S Uani 0.50728(14) 0.24684(13) 0.21269(12) 0.753(4) 0.0429(6) d DUP A 1
S2A S Uani 0.4982(5) 0.2826(5) 0.1519(5) 0.247(4) 0.0615(17) d DUP A 2
S3 S Uani 0.24672(17) 0.15073(13) 0.42213(12) 0.720(4) 0.0386(6) d DUP A 3
S3A S Uani 0.1960(5) 0.1924(4) 0.4248(4) 0.280(4) 0.0535(16) d DUP A 4
S4 S Uani 0.42674(14) 0.32037(10) 0.73119(9) 1.000 0.0537(5) d . . .
F1 F Uani -0.0504(5) 0.6171(4) 0.2026(4) 1.000 0.112(2) d . . .
F2 F Uani -0.0259(6) 0.5171(5) 0.1341(5) 1.000 0.149(3) d . . .
F3 F Uani 0.1065(5) 0.5744(4) 0.1408(4) 1.000 0.121(2) d . . .
F4 F Uani 0.5746(5) 0.1140(4) 0.1401(5) 0.753(4) 0.0745(19) d DUP A 1
F4A F Uani 0.5495(15) 0.1491(12) 0.0766(13) 0.247(4) 0.092(5) d DUP A 2
F5 F Uani 0.6868(5) 0.2015(7) 0.1240(7) 0.753(4) 0.131(3) d DUP A 1
F5A F Uani 0.6650(13) 0.2319(11) 0.0665(12) 0.247(4) 0.087(5) d DUP A 2
F6 F Uani 0.5522(8) 0.2424(6) 0.0491(4) 0.753(4) 0.123(3) d DUP A 1
F6A F Uani 0.6036(16) 0.1262(13) 0.1974(13) 0.247(4) 0.113(4) d DUP A 2
F7 F Uani 0.0538(6) 0.1121(6) 0.4929(6) 0.720(4) 0.117(3) d DUP A 3
F7A F Uani 0.2289(14) 0.0219(9) 0.4330(11) 0.280(4) 0.092(4) d DUP A 4
F8 F Uani 0.1749(6) 0.0070(4) 0.5393(4) 0.720(4) 0.086(2) d DUP A 3
F8A F Uani 0.1119(13) 0.0561(11) 0.5435(7) 0.280(4) 0.073(4) d DUP A 4
F9 F Uani 0.1399(8) 0.0318(5) 0.4068(4) 0.720(4) 0.105(3) d DUP A 3
F9A F Uani 0.0719(11) 0.0831(10) 0.4140(9) 0.280(4) 0.068(4) d DUP A 4
F10 F Uani 0.4341(4) 0.1571(3) 0.8406(3) 1.000 0.0828(18) d . . .
F11 F Uani 0.4558(4) 0.2586(3) 0.8984(3) 1.000 0.0897(18) d . . .
F12 F Uani 0.5809(4) 0.2145(3) 0.8067(4) 1.000 0.098(2) d . . .
O1 O Uani 0.0922(3) 0.3828(3) 0.2608(3) 1.000 0.0621(17) d . . .
O2 O Uani 0.0855(6) 0.4980(4) 0.3361(4) 1.000 0.103(3) d . . .
O3 O Uani -0.0780(5) 0.4426(5) 0.3342(5) 1.000 0.114(3) d . . .
O4 O Uani 0.3989(4) 0.2405(5) 0.2094(5) 0.753(4) 0.0526(18) d DUP A 1
O4A O Uani 0.3971(10) 0.2490(16) 0.1829(14) 0.247(4) 0.046(3) d DUP A 2
O5 O Uani 0.5366(7) 0.3386(5) 0.1874(5) 0.753(4) 0.061(2) d DUP A 1
O5A O Uani 0.5504(19) 0.3125(15) 0.2071(15) 0.247(4) 0.065(5) d DUP A 2
O6 O Uani 0.5379(6) 0.1876(5) 0.2935(4) 0.753(4) 0.083(2) d DUP A 1
O6A O Uani 0.4992(15) 0.3393(12) 0.0602(8) 0.247(4) 0.080(5) d DUP A 2
O7 O Uani 0.2064(6) 0.2157(6) 0.3451(4) 0.720(4) 0.0457(19) d DUP A 3
O7A O Uani 0.2334(17) 0.2143(15) 0.3276(6) 0.280(4) 0.046(3) d DUP A 4
O8 O Uani 0.2435(5) 0.1888(5) 0.4960(4) 0.720(4) 0.0508(17) d DUP A 3
O8A O Uani 0.2812(10) 0.1795(12) 0.4758(10) 0.280(4) 0.046(3) d DUP A 4
O9 O Uani 0.3440(5) 0.0976(4) 0.4035(4) 0.720(4) 0.069(2) d DUP A 3
O9A O Uani 0.1024(11) 0.2457(11) 0.4546(11) 0.280(4) 0.079(5) d DUP A 4
O10 O Uani 0.4503(4) 0.2792(3) 0.6575(3) 1.000 0.0607(16) d . . .
O11 O Uani 0.4829(6) 0.3952(3) 0.7180(4) 1.000 0.095(2) d . . .
O12 O Uani 0.3139(4) 0.3303(4) 0.7670(3) 1.000 0.0789(19) d . . .
N1 N Uani 0.1767(3) 0.2422(3) 0.1438(3) 1.000 0.0419(14) d . . .
N2 N Uani 0.2661(3) 0.3948(3) 0.0878(3) 1.000 0.0392(12) d . . .
N3 N Uani 0.3141(4) 0.4347(3) 0.2232(3) 1.000 0.0514(16) d . . .
N4 N Uani 0.3485(6) 0.3736(4) 0.4701(4) 0.763(7) 0.0460(16) d DUP A 5
N4A N Uani 0.3831(13) 0.3716(10) 0.4515(11) 0.237(7) 0.050(2) d DUP A 6
N5 N Uani 0.5034(5) 0.2021(5) 0.4942(5) 0.763(7) 0.0506(17) d DUP A 5
N5A N Uani 0.4925(15) 0.1805(12) 0.5117(17) 0.237(7) 0.058(3) d DUP A 6
N6 N Uani 0.3704(7) 0.1096(5) 0.6551(5) 0.763(7) 0.0552(19) d DUP A 5
N6A N Uani 0.3308(16) 0.1290(12) 0.6661(14) 0.237(7) 0.061(3) d DUP A 6
N7 N Uani 0.2121(5) 0.2836(6) 0.6365(5) 0.763(7) 0.0597(19) d DUP A 5
N7A N Uani 0.2127(14) 0.3226(13) 0.6073(15) 0.237(7) 0.066(3) d DUP A 6
C1 C Uani 0.2420(4) 0.3668(4) 0.0237(3) 1.000 0.0407(16) d . . .
C2 C Uani 0.2651(5) 0.4156(4) -0.0672(4) 1.000 0.0480(17) d . . .
C3 C Uani 0.3137(5) 0.4945(4) -0.0895(4) 1.000 0.0542(19) d . . .
C4 C Uani 0.3373(5) 0.5231(4) -0.0222(4) 1.000 0.0509(17) d . . .
C5 C Uani 0.3120(4) 0.4709(4) 0.0673(4) 1.000 0.0440(17) d . . .
C6 C Uani 0.1917(4) 0.2802(4) 0.0579(3) 1.000 0.0418(17) d . . .
C7 C Uani 0.1626(6) 0.2450(4) -0.0117(4) 1.000 0.059(2) d . . .
C8 C Uani 0.1312(13) 0.1515(11) 0.181(3) 0.49(2) 0.045(3) d DUP B 7
C8A C Uani 0.1235(13) 0.1655(11) 0.180(3) 0.51(2) 0.045(3) d DUP B 8
C9 C Uani 0.1994(12) 0.0715(11) 0.1858(16) 0.49(2) 0.049(2) d DUP B 7
C9A C Uani 0.1800(11) 0.0812(11) 0.1794(15) 0.51(2) 0.047(2) d DUP B 8
C10 C Uani 0.1527(14) -0.0100(11) 0.2204(16) 0.49(2) 0.052(3) d DUP B 7
C10A C Uani 0.1236(13) 0.0049(11) 0.2187(15) 0.51(2) 0.052(3) d DUP B 8
C11 C Uani 0.0450(14) -0.0114(12) 0.2536(14) 0.49(2) 0.054(3) d DUP B 7
C11A C Uani 0.0159(14) 0.0139(12) 0.2523(13) 0.51(2) 0.055(3) d DUP B 8
C12 C Uani -0.0205(12) 0.0677(13) 0.2535(13) 0.49(2) 0.051(3) d DUP B 7
C12A C Uani -0.0400(12) 0.0978(13) 0.2484(13) 0.51(2) 0.054(3) d DUP B 8
C13 C Uani 0.0206(11) 0.1532(11) 0.2169(13) 0.49(2) 0.048(3) d DUP B 7
C13A C Uani 0.0123(11) 0.1777(11) 0.2112(13) 0.51(2) 0.050(3) d DUP B 8
C14 C Uani 0.3209(12) 0.0674(14) 0.1539(13) 0.49(2) 0.050(3) d DUP B 7
C14A C Uani 0.2996(12) 0.0689(13) 0.1415(13) 0.51(2) 0.048(3) d DUP B 8
C15 C Uani 0.3502(15) 0.0309(19) 0.0693(14) 0.49(2) 0.055(4) d DUP B 7
C15A C Uani 0.3194(16) 0.0256(18) 0.0623(16) 0.51(2) 0.060(4) d DUP B 8
C16 C Uani 0.3786(19) 0.009(3) 0.2271(15) 0.49(2) 0.057(4) d DUP B 7
C16A C Uani 0.3619(19) 0.016(3) 0.2131(16) 0.51(2) 0.065(5) d DUP B 8
C17 C Uani -0.0491(11) 0.2385(12) 0.2200(11) 0.49(2) 0.057(3) d DUP B 7
C17A C Uani -0.0500(11) 0.2677(12) 0.2053(10) 0.51(2) 0.059(3) d DUP B 8
C18 C Uani -0.1174(18) 0.2659(18) 0.1470(15) 0.49(2) 0.097(6) d DUP B 7
C18A C Uani -0.0890(12) 0.3053(14) 0.1158(11) 0.51(2) 0.070(4) d DUP B 8
C19 C Uani -0.1226(19) 0.2329(16) 0.3113(13) 0.49(2) 0.092(5) d DUP B 7
C19A C Uani -0.1453(15) 0.2675(17) 0.2821(13) 0.51(2) 0.084(5) d DUP B 8
C20 C Uani 0.3337(5) 0.4930(4) 0.1466(4) 1.000 0.0497(17) d . . .
C21 C Uani 0.3763(6) 0.5821(4) 0.1304(5) 1.000 0.066(2) d . . .
C22 C Uani 0.3451(9) 0.4527(8) 0.3023(7) 0.763(7) 0.052(2) d DUP A 5
C22A C Uani 0.315(3) 0.456(3) 0.305(2) 0.237(7) 0.047(3) d DUP A 6
C23 C Uani 0.3223(7) 0.3706(6) 0.3842(5) 0.763(7) 0.0447(19) d DUP A 5
C23A C Uani 0.343(2) 0.3654(18) 0.3731(17) 0.237(7) 0.048(3) d DUP A 6
C24 C Uani 0.4488(8) 0.4112(6) 0.4583(6) 0.763(7) 0.0535(19) d DUP A 5
C24A C Uani 0.4936(16) 0.3911(14) 0.4350(19) 0.237(7) 0.052(3) d DUP A 6
C25 C Uani 0.5391(8) 0.3611(6) 0.4127(5) 0.763(7) 0.0531(19) d DUP A 5
C25A C Uani 0.5695(17) 0.3191(17) 0.4088(15) 0.237(7) 0.059(3) d DUP A 6
C26 C Uani 0.5808(7) 0.2675(7) 0.4657(6) 0.763(7) 0.060(2) d DUP A 5
C26A C Uani 0.5858(18) 0.2297(16) 0.481(2) 0.237(7) 0.059(3) d DUP A 6
C27 C Uani 0.5412(7) 0.1102(6) 0.5471(6) 0.763(7) 0.060(2) d DUP A 5
C27A C Uani 0.5048(18) 0.0887(13) 0.5759(17) 0.237(7) 0.059(3) d DUP A 6
C28 C Uani 0.4498(9) 0.0547(5) 0.6025(6) 0.763(7) 0.061(2) d DUP A 5
C28A C Uani 0.399(2) 0.0547(13) 0.6307(18) 0.237(7) 0.059(3) d DUP A 6
C29 C Uani 0.2736(9) 0.0690(7) 0.7030(6) 0.763(7) 0.066(2) d DUP A 5
C29A C Uani 0.2203(17) 0.1125(16) 0.6980(19) 0.237(7) 0.063(3) d DUP A 6
C30 C Uani 0.1947(8) 0.1319(7) 0.7460(6) 0.763(7) 0.069(2) d DUP A 5
C30A C Uani 0.150(2) 0.1893(16) 0.7239(15) 0.237(7) 0.067(3) d DUP A 6
C31 C Uani 0.1430(8) 0.2164(8) 0.6848(6) 0.763(7) 0.069(2) d DUP A 5
C31A C Uani 0.1236(16) 0.2739(17) 0.6484(18) 0.237(7) 0.070(3) d DUP A 6
C32 C Uani 0.1683(7) 0.3674(7) 0.5720(7) 0.763(7) 0.065(2) d DUP A 5
C32A C Uani 0.2023(16) 0.4123(15) 0.5367(16) 0.237(7) 0.062(3) d DUP A 6
C33 C Uani 0.2543(9) 0.4274(6) 0.5188(6) 0.763(7) 0.0585(19) d DUP A 5
C33A C Uani 0.3096(18) 0.4451(12) 0.4909(14) 0.237(7) 0.051(3) d DUP A 6
C34 C Uani 0.0125(7) 0.5471(6) 0.1877(5) 1.000 0.085(3) d . . .
C35 C Uani 0.5867(8) 0.1968(8) 0.1302(9) 0.753(4) 0.0729(19) d DUP A 1
C35A C Uani 0.5858(12) 0.1919(11) 0.1198(16) 0.247(4) 0.076(3) d DUP A 2
C36 C Uani 0.1473(14) 0.0713(9) 0.4668(6) 0.720(4) 0.069(2) d DUP A 3
C36A C Uani 0.1512(19) 0.0814(12) 0.4545(10) 0.280(4) 0.064(3) d DUP A 4
C37 C Uani 0.4777(6) 0.2332(5) 0.8236(5) 1.000 0.066(3) d . . .
H5NA H Uiso 0.47782 0.17063 0.45593 0.237(7) 0.0700 c RUP A 6
H2 H Uiso 0.24811 0.39536 -0.11291 1.000 0.0580 c RU . .
H6NA H Uiso 0.36034 0.13346 0.71802 0.237(7) 0.0720 c RUP A 6
H3 H Uiso 0.33069 0.52883 -0.15123 1.000 0.0650 c RU . .
H7NA H Uiso 0.23089 0.33865 0.65856 0.237(7) 0.0790 c RUP A 6
H4 H Uiso 0.37015 0.57720 -0.03666 1.000 0.0610 c RU . .
H5N H Uiso 0.48889 0.19506 0.43707 0.763(7) 0.0610 c RUP A 5
H6N H Uiso 0.40692 0.11479 0.70291 0.763(7) 0.0660 c RUP A 5
H7A H Uiso 0.12046 0.29329 -0.05065 1.000 0.0890 c RU . .
H7B H Uiso 0.12039 0.19368 0.01913 1.000 0.0890 c RU . .
H7C H Uiso 0.22806 0.22514 -0.04879 1.000 0.0890 c RU . .
H7N H Uiso 0.23245 0.30471 0.68374 0.763(7) 0.0710 c RUP A 5
H10 H Uiso 0.19642 -0.06544 0.22083 0.49(2) 0.0630 c RUP B 7
H10A H Uiso 0.16029 -0.05376 0.22212 0.51(2) 0.0620 c RUP B 8
H11 H Uiso 0.01536 -0.06769 0.27690 0.49(2) 0.0640 c RUP B 7
H11A H Uiso -0.02068 -0.03880 0.27870 0.51(2) 0.0660 c RUP B 8
H12 H Uiso -0.09443 0.06513 0.27839 0.49(2) 0.0620 c RUP B 7
H12A H Uiso -0.11472 0.10211 0.27105 0.51(2) 0.0640 c RUP B 8
H14 H Uiso 0.34261 0.13002 0.13594 0.49(2) 0.0600 c RUP B 7
H14A H Uiso 0.32515 0.13044 0.11635 0.51(2) 0.0580 c RUP B 8
H15A H Uiso 0.31370 0.07148 0.02087 0.49(2) 0.0820 c RUP B 7
H15B H Uiso 0.32763 -0.02997 0.08572 0.49(2) 0.0820 c RUP B 7
H15C H Uiso 0.42778 0.02824 0.04804 0.49(2) 0.0820 c RUP B 7
H15D H Uiso 0.27494 0.06074 0.01735 0.51(2) 0.0900 c RUP B 8
H15E H Uiso 0.30081 -0.03689 0.08585 0.51(2) 0.0900 c RUP B 8
H15F H Uiso 0.39505 0.02565 0.03361 0.51(2) 0.0900 c RUP B 8
H16A H Uiso 0.35504 -0.05213 0.24745 0.49(2) 0.0850 c RUP B 7
H16B H Uiso 0.36298 0.03464 0.27815 0.49(2) 0.0850 c RUP B 7
H16C H Uiso 0.45575 0.00493 0.20388 0.49(2) 0.0850 c RUP B 7
H16D H Uiso 0.33223 -0.04225 0.24474 0.51(2) 0.0970 c RUP B 8
H16E H Uiso 0.35799 0.04970 0.25656 0.51(2) 0.0970 c RUP B 8
H16F H Uiso 0.43681 0.00398 0.18550 0.51(2) 0.0970 c RUP B 8
H17 H Uiso -0.00190 0.28740 0.20757 0.49(2) 0.0690 c RUP B 7
H17A H Uiso -0.00077 0.30986 0.20765 0.51(2) 0.0700 c RUP B 8
H18A H Uiso -0.08737 0.23330 0.10171 0.49(2) 0.1460 c RUP B 7
H18B H Uiso -0.11863 0.33128 0.11771 0.49(2) 0.1460 c RUP B 7
H18C H Uiso -0.19048 0.25072 0.17433 0.49(2) 0.1460 c RUP B 7
H18D H Uiso -0.02923 0.30108 0.06623 0.51(2) 0.1050 c RUP B 8
H18E H Uiso -0.11786 0.36890 0.10780 0.51(2) 0.1050 c RUP B 8
H18F H Uiso -0.14517 0.27026 0.11521 0.51(2) 0.1050 c RUP B 8
H19A H Uiso -0.15292 0.29409 0.31389 0.49(2) 0.1380 c RUP B 7
H19B H Uiso -0.08144 0.20465 0.36030 0.49(2) 0.1380 c RUP B 7
H19C H Uiso -0.18059 0.19647 0.31830 0.49(2) 0.1380 c RUP B 7
H19D H Uiso -0.18269 0.32877 0.27339 0.51(2) 0.1250 c RUP B 8
H19E H Uiso -0.12004 0.24772 0.34023 0.51(2) 0.1250 c RUP B 8
H19F H Uiso -0.19438 0.22582 0.28213 0.51(2) 0.1250 c RUP B 8
H21A H Uiso 0.42901 0.59424 0.07411 1.000 0.0990 c RU . .
H21B H Uiso 0.41040 0.57907 0.18124 1.000 0.0990 c RU . .
H21C H Uiso 0.31721 0.63078 0.12541 1.000 0.0990 c RU . .
H22A H Uiso 0.30286 0.50805 0.31431 0.763(7) 0.0630 c RUP A 5
H22B H Uiso 0.42199 0.46152 0.28913 0.763(7) 0.0630 c RUP A 5
H22C H Uiso 0.24447 0.48465 0.32714 0.237(7) 0.0560 c RUP A 6
H22D H Uiso 0.36978 0.49760 0.29464 0.237(7) 0.0560 c RUP A 6
H23A H Uiso 0.24533 0.36291 0.39473 0.763(7) 0.0540 c RUP A 5
H23B H Uiso 0.36305 0.31616 0.36900 0.763(7) 0.0540 c RUP A 5
H23C H Uiso 0.27796 0.33288 0.39595 0.237(7) 0.0570 c RUP A 6
H23D H Uiso 0.39753 0.32834 0.34091 0.237(7) 0.0570 c RUP A 6
H24A H Uiso 0.46279 0.40865 0.51838 0.763(7) 0.0650 c RUP A 5
H24B H Uiso 0.44242 0.47565 0.42192 0.763(7) 0.0650 c RUP A 5
H24C H Uiso 0.50947 0.39892 0.49060 0.237(7) 0.0630 c RUP A 6
H24D H Uiso 0.50288 0.44873 0.38621 0.237(7) 0.0630 c RUP A 6
H25A H Uiso 0.59946 0.39891 0.39100 0.763(7) 0.0630 c RUP A 5
H25B H Uiso 0.51766 0.35523 0.35834 0.763(7) 0.0630 c RUP A 5
H25C H Uiso 0.63997 0.34291 0.38427 0.237(7) 0.0710 c RUP A 6
H25D H Uiso 0.54612 0.30630 0.35866 0.237(7) 0.0710 c RUP A 6
H26A H Uiso 0.64487 0.24514 0.42779 0.763(7) 0.0720 c RUP A 5
H26B H Uiso 0.60338 0.27217 0.52012 0.763(7) 0.0720 c RUP A 5
H26C H Uiso 0.64675 0.19137 0.45660 0.237(7) 0.0700 c RUP A 6
H26D H Uiso 0.60454 0.24160 0.53371 0.237(7) 0.0700 c RUP A 6
H27A H Uiso 0.58597 0.11558 0.58850 0.763(7) 0.0710 c RUP A 5
H27B H Uiso 0.58661 0.07785 0.50505 0.763(7) 0.0710 c RUP A 5
H27C H Uiso 0.55090 0.08927 0.61834 0.237(7) 0.0710 c RUP A 6
H27D H Uiso 0.54149 0.04570 0.54146 0.237(7) 0.0710 c RUP A 6
H28A H Uiso 0.41423 0.03730 0.56162 0.763(7) 0.0720 c RUP A 5
H28B H Uiso 0.47822 -0.00140 0.64475 0.763(7) 0.0720 c RUP A 5
H28C H Uiso 0.36032 0.03692 0.59179 0.237(7) 0.0710 c RUP A 6
H28D H Uiso 0.41205 0.00087 0.68203 0.237(7) 0.0710 c RUP A 6
H29A H Uiso 0.29157 0.01288 0.75059 0.763(7) 0.0800 c RUP A 5
H29B H Uiso 0.24070 0.05204 0.66021 0.763(7) 0.0800 c RUP A 5
H29C H Uiso 0.21597 0.05809 0.75131 0.237(7) 0.0750 c RUP A 6
H29D H Uiso 0.19326 0.09910 0.64992 0.237(7) 0.0750 c RUP A 6
H30A H Uiso 0.23132 0.15165 0.78471 0.763(7) 0.0830 c RUP A 5
H30B H Uiso 0.13674 0.09666 0.78671 0.763(7) 0.0830 c RUP A 5
H30C H Uiso 0.18340 0.20769 0.76523 0.237(7) 0.0810 c RUP A 6
H30D H Uiso 0.08124 0.16629 0.75898 0.237(7) 0.0810 c RUP A 6
H31A H Uiso 0.11356 0.19830 0.64074 0.763(7) 0.0830 c RUP A 5
H31B H Uiso 0.08225 0.24305 0.72234 0.763(7) 0.0830 c RUP A 5
H31C H Uiso 0.09843 0.25609 0.60192 0.237(7) 0.0840 c RUP A 6
H31D H Uiso 0.06484 0.31341 0.67369 0.237(7) 0.0840 c RUP A 6
H32A H Uiso 0.11211 0.40133 0.60641 0.763(7) 0.0790 c RUP A 5
H32B H Uiso 0.13492 0.35012 0.52967 0.763(7) 0.0790 c RUP A 5
H32C H Uiso 0.15848 0.45752 0.56544 0.237(7) 0.0740 c RUP A 6
H32D H Uiso 0.16468 0.40646 0.49059 0.237(7) 0.0740 c RUP A 6
H33A H Uiso 0.28127 0.45136 0.56010 0.763(7) 0.0700 c RUP A 5
H33B H Uiso 0.22414 0.47944 0.47320 0.763(7) 0.0700 c RUP A 5
H33C H Uiso 0.34365 0.45856 0.53517 0.237(7) 0.0610 c RUP A 6
H33D H Uiso 0.30016 0.50166 0.44132 0.237(7) 0.0610 c RUP A 6

loop_
_atom_type_symbol
_atom_type_description
_atom_type_scat_dispersion_real
_atom_type_scat_dispersion_imag
_atom_type_scat_source
C C 0.0033 0.0016 ' International Tables Vol C Tables 4.2.6.8 and 6.1.1.4'
H H 0.0000 0.0000 ' International Tables Vol C Tables 4.2.6.8 and 6.1.1.4'
F F 0.0171 0.0103 ' International Tables Vol C Tables 4.2.6.8 and 6.1.1.4'
N N 0.0061 0.0033 ' International Tables Vol C Tables 4.2.6.8 and 6.1.1.4'
O O 0.0106 0.0060 ' International Tables Vol C Tables 4.2.6.8 and 6.1.1.4'
S S 0.1246 0.1234 ' International Tables Vol C Tables 4.2.6.8 and 6.1.1.4'
Zn Zn 0.2839 1.4301 ' International Tables Vol C Tables 4.2.6.8 and 6.1.1.4'

loop_
_geom_angle_atom_site_label_1
_geom_angle_atom_site_label_2
_geom_angle_atom_site_label_3
_geom_angle
_geom_angle_site_symmetry_1
_geom_angle_site_symmetry_2
_geom_angle_site_symmetry_3
_geom_angle_publ_flag
O1 Zn1 O4 167.4(2) . . . yes
O1 Zn1 O7 85.1(3) . . . yes
O1 Zn1 N1 94.29(16) . . . yes
O1 Zn1 N2 96.64(17) . . . yes
O1 Zn1 N3 87.03(18) . . . yes
O1 Zn1 O4A 177.8(6) . . . yes
O1 Zn1 O7A 95.0(7) . . . yes
O4 Zn1 N1 94.2(2) . . . yes
O4 Zn1 N2 94.5(2) . . . yes
O4 Zn1 N3 90.2(2) . . . yes
O7 Zn1 N1 92.8(3) . . . yes
O7 Zn1 N2 167.8(3) . . . yes
O7 Zn1 N3 116.7(3) . . . yes
N1 Zn1 N2 75.06(17) . . . yes
N1 Zn1 N3 150.46(17) . . . yes
O4A Zn1 N1 87.8(6) . . . yes
O7A Zn1 N1 92.2(6) . . . yes
N2 Zn1 N3 75.48(17) . . . yes
O4A Zn1 N2 84.6(6) . . . yes
O7A Zn1 N2 163.3(6) . . . yes
O4A Zn1 N3 91.5(6) . . . yes
O7A Zn1 N3 117.1(6) . . . yes
O8 Zn2 O10 168.95(19) . . . yes
O10 Zn2 N4 95.4(2) . . . yes
O10 Zn2 N5 87.0(2) . . . yes
O10 Zn2 N6 83.8(3) . . . yes
O10 Zn2 N7 90.3(2) . . . yes
O8A Zn2 O10 168.5(4) . . . yes
O10 Zn2 N4A 93.6(4) . . . yes
O10 Zn2 N5A 88.3(6) . . . yes
O10 Zn2 N6A 85.0(6) . . . yes
O10 Zn2 N7A 91.7(6) . . . yes
N4 Zn2 N5 92.5(3) . . . yes
N4 Zn2 N6 176.8(3) . . . yes
N4 Zn2 N7 88.4(3) . . . yes
N5 Zn2 N6 84.4(3) . . . yes
N5 Zn2 N7 177.3(3) . . . yes
N6 Zn2 N7 94.7(3) . . . yes
N4A Zn2 N5A 90.8(8) . . . yes
N4A Zn2 N6A 178.6(8) . . . yes
N4A Zn2 N7A 83.2(7) . . . yes
N5A Zn2 N6A 89.4(9) . . . yes
N5A Zn2 N7A 173.9(9) . . . yes
N6A Zn2 N7A 96.6(8) . . . yes
O1 S1 O2 114.5(4) . . . yes
O1 S1 O3 114.2(4) . . . yes
O1 S1 C34 104.0(3) . . . yes
O2 S1 O3 115.9(4) . . . yes
O2 S1 C34 103.5(4) . . . yes
O3 S1 C34 102.3(4) . . . yes
O4 S2 O5 115.1(5) . . . yes
O4 S2 O6 111.3(5) . . . yes
O4 S2 C35 105.6(5) . . . yes
O5 S2 O6 115.8(5) . . . yes
O5 S2 C35 105.8(5) . . . yes
O6 S2 C35 101.6(5) . . . yes
O5A S2A O6A 116.5(13) . . . yes
O5A S2A C35A 106.7(12) . . . yes
O6A S2A C35A 94.5(11) . . . yes
O4A S2A O6A 107.1(12) . . . yes
O4A S2A C35A 104.5(12) . . . yes
O4A S2A O5A 123.0(14) . . . yes
O8 S3 O9 112.8(4) . . . yes
O8 S3 C36 104.0(4) . . . yes
O7 S3 O8 113.0(5) . . . yes
O7 S3 O9 117.0(4) . . . yes
O7 S3 C36 103.4(6) . . . yes
O9 S3 C36 104.9(6) . . . yes
O7A S3A O8A 113.2(11) . . . yes
O8A S3A O9A 114.0(10) . . . yes
O8A S3A C36A 104.6(11) . . . yes
O9A S3A C36A 102.9(10) . . . yes
O7A S3A O9A 116.3(12) . . . yes
O7A S3A C36A 104.1(11) . . . yes
O12 S4 C37 102.1(3) . . . yes
O11 S4 O12 116.2(4) . . . yes
O11 S4 C37 104.4(4) . . . yes
O10 S4 O11 115.7(3) . . . yes
O10 S4 O12 112.5(3) . . . yes
O10 S4 C37 103.8(3) . . . yes
Zn1 O1 S1 149.3(3) . . . yes
Zn1 O4 S2 140.9(5) . . . yes
Zn1 O4A S2A 130.5(16) . . . yes
Zn1 O7 S3 146.9(5) . . . yes
Zn1 O7A S3A 141.1(15) . . . yes
Zn2 O8 S3 141.6(4) . . . yes
Zn2 O8A S3A 144.0(11) . . . yes
Zn2 O10 S4 137.6(3) . . . yes
Zn1 N1 C8 127.7(16) . . . yes
Zn1 N1 C8A 127.2(17) . . . yes
Zn1 N1 C6 112.9(4) . . . yes
C6 N1 C8A 119.9(17) . . . yes
C6 N1 C8 119.1(16) . . . yes
Zn1 N2 C1 119.9(4) . . . yes
Zn1 N2 C5 118.7(4) . . . yes
C1 N2 C5 121.3(5) . . . yes
Zn1 N3 C22 128.8(5) . . . yes
C20 N3 C22A 120.7(17) . . . yes
Zn1 N3 C22A 123.5(16) . . . yes
C20 N3 C22 117.0(6) . . . yes
Zn1 N3 C20 114.2(4) . . . yes
C23 N4 C24 113.7(6) . . . yes
C23 N4 C33 109.6(7) . . . yes
C24 N4 C33 110.5(7) . . . yes
Zn2 N4 C24 108.9(5) . . . yes
Zn2 N4 C33 102.9(5) . . . yes
Zn2 N4 C23 110.7(5) . . . yes
C23A N4A C33A 109.1(17) . . . yes
C24A N4A C33A 108.6(16) . . . yes
Zn2 N4A C33A 103.0(11) . . . yes
C23A N4A C24A 116.4(19) . . . yes
Zn2 N4A C23A 107.6(14) . . . yes
Zn2 N4A C24A 111.3(14) . . . yes
C26 N5 C27 115.1(7) . . . yes
Zn2 N5 C26 114.9(6) . . . yes
Zn2 N5 C27 108.6(5) . . . yes
C26A N5A C27A 117(2) . . . yes
Zn2 N5A C26A 117.7(16) . . . yes
Zn2 N5A C27A 106.1(16) . . . yes
C28 N6 C29 115.5(8) . . . yes
Zn2 N6 C29 117.7(7) . . . yes
Zn2 N6 C28 105.4(5) . . . yes
C28A N6A C29A 113.4(19) . . . yes
Zn2 N6A C29A 114.5(16) . . . yes
Zn2 N6A C28A 104.6(15) . . . yes
Zn2 N7 C32 104.4(5) . . . yes
Zn2 N7 C31 117.0(7) . . . yes
C31 N7 C32 118.1(7) . . . yes
C31A N7A C32A 120.7(19) . . . yes
Zn2 N7A C31A 114.6(16) . . . yes
Zn2 N7A C32A 109.1(14) . . . yes
N2 C1 C2 120.9(5) . . . yes
N2 C1 C6 114.6(4) . . . yes
C2 C1 C6 124.5(5) . . . no
C1 C2 C3 118.4(6) . . . no
C2 C3 C4 120.1(6) . . . no
C3 C4 C5 118.5(6) . . . no
N2 C5 C20 114.8(5) . . . yes
C4 C5 C20 124.3(6) . . . no
N2 C5 C4 120.9(5) . . . yes
C27 N5 H5N 106.00 . . . no
C26 N5 H5N 106.00 . . . no
Zn2 N5 H5N 106.00 . . . no
C26A N5A H5NA 105.00 . . . no
Zn2 N5A H5NA 105.00 . . . no
C27A N5A H5NA 105.00 . . . no
C28 N6 H6N 106.00 . . . no
N1 C6 C7 125.7(5) . . . yes
C29 N6 H6N 106.00 . . . no
N1 C6 C1 117.4(5) . . . yes
Zn2 N6 H6N 106.00 . . . no
C1 C6 C7 117.0(4) . . . no
Zn2 N6A H6NA 108.00 . . . no
C29A N6A H6NA 108.00 . . . no
C28A N6A H6NA 108.00 . . . no
C32 N7 H7N 105.00 . . . no
Zn2 N7 H7N 105.00 . . . no
C31 N7 H7N 105.00 . . . no
C32A N7A H7NA 103.00 . . . no
Zn2 N7A H7NA 103.00 . . . no
C31A N7A H7NA 103.00 . . . no
N1 C8 C13 116.7(16) . . . yes
C9 C8 C13 123(2) . . . no
N1 C8 C9 119.9(18) . . . yes
N1 C8A C9A 119(2) . . . yes
N1 C8A C13A 117.4(17) . . . yes
C9A C8A C13A 123(2) . . . no
C8 C9 C14 124.4(19) . . . no
C10 C9 C14 118.3(17) . . . no
C8 C9 C10 117.3(18) . . . no
C8A C9A C10A 117.3(18) . . . no
C8A C9A C14A 123.2(18) . . . no
C10A C9A C14A 119.5(16) . . . no
C9 C10 C11 121.3(17) . . . no
C9A C10A C11A 120.8(17) . . . no
C10 C11 C12 120.8(18) . . . no
C10A C11A C12A 121.3(18) . . . no
C11 C12 C13 121.1(16) . . . no
C11A C12A C13A 121.0(16) . . . no
C8 C13 C17 122.7(17) . . . no
C8 C13 C12 116.1(17) . . . no
C12 C13 C17 121.2(14) . . . no
C8A C13A C12A 116.1(17) . . . no
C12A C13A C17A 120.1(14) . . . no
C8A C13A C17A 123.8(17) . . . no
C9 C14 C16 111.3(17) . . . no
C9 C14 C15 108.7(15) . . . no
C15 C14 C16 111(2) . . . no
C15A C14A C16A 112(2) . . . no
C9A C14A C15A 110.6(15) . . . no
C9A C14A C16A 111.9(17) . . . no
C13 C17 C18 110.5(17) . . . no
C13 C17 C19 113.8(16) . . . no
C18 C17 C19 108.5(16) . . . no
C13A C17A C18A 110.4(15) . . . no
C13A C17A C19A 114.2(16) . . . no
C18A C17A C19A 108.9(14) . . . no
C5 C20 C21 118.2(5) . . . no
N3 C20 C21 125.1(6) . . . yes
N3 C20 C5 116.7(6) . . . yes
N3 C22 C23 107.3(9) . . . yes
N3 C22A C23A 105(3) . . . yes
N4 C23 C22 116.3(8) . . . yes
N4A C23A C22A 115(2) . . . yes
N4 C24 C25 111.5(8) . . . yes
N4A C24A C25A 112.3(19) . . . yes
C24 C25 C26 118.6(7) . . . no
C24A C25A C26A 118(2) . . . no
N5 C26 C25 113.8(8) . . . yes
N5A C26A C25A 113(2) . . . yes
N5 C27 C28 112.8(8) . . . yes
N5A C27A C28A 113.6(19) . . . yes
N6 C28 C27 109.6(7) . . . yes
N6A C28A C27A 109.5(18) . . . yes
N6 C29 C30 111.9(9) . . . yes
N6A C29A C30A 114(2) . . . yes
C29 C30 C31 118.5(8) . . . no
C29A C30A C31A 118(2) . . . no
N7 C31 C30 114.8(9) . . . yes
N7A C31A C30A 112(2) . . . yes
N7 C32 C33 111.5(8) . . . yes
N7A C32A C33A 111.8(18) . . . yes
N4 C33 C32 110.6(8) . . . yes
N4A C33A C32A 110.2(17) . . . yes
S1 C34 F1 112.4(6) . . . yes
S1 C34 F2 111.0(7) . . . yes
S1 C34 F3 110.9(6) . . . yes
F1 C34 F2 108.6(8) . . . yes
F2 C34 F3 105.1(7) . . . yes
F1 C34 F3 108.7(8) . . . yes
S2 C35 F6 106.5(8) . . . yes
F4 C35 F5 107.6(11) . . . yes
F4 C35 F6 102.8(10) . . . yes
F5 C35 F6 111.4(11) . . . yes
S2 C35 F4 116.5(9) . . . yes
S2 C35 F5 111.7(9) . . . yes
F4A C35A F6A 103.1(18) . . . yes
F5A C35A F6A 119.0(17) . . . yes
S2A C35A F4A 116.9(14) . . . yes
S2A C35A F5A 103.1(14) . . . yes
S2A C35A F6A 107.7(16) . . . yes
F4A C35A F5A 108(2) . . . yes
S3 C36 F8 109.6(11) . . . yes
S3 C36 F7 110.6(10) . . . yes
F7 C36 F9 109.9(14) . . . yes
S3 C36 F9 111.2(8) . . . yes
F7 C36 F8 107.6(9) . . . yes
F8 C36 F9 107.9(11) . . . yes
S3A C36A F8A 108.6(13) . . . yes
F8A C36A F9A 105.8(18) . . . yes
S3A C36A F7A 111.5(16) . . . yes
F7A C36A F9A 108.6(16) . . . yes
S3A C36A F9A 111.4(14) . . . yes
F7A C36A F8A 110.9(16) . . . yes
S4 C37 F10 110.5(5) . . . yes
F10 C37 F11 108.2(6) . . . yes
S4 C37 F11 111.1(5) . . . yes
S4 C37 F12 112.8(5) . . . yes
F11 C37 F12 106.5(6) . . . yes
F10 C37 F12 107.6(6) . . . yes
C3 C2 H2 121.00 . . . no
C1 C2 H2 121.00 . . . no
C2 C3 H3 120.00 . . . no
C4 C3 H3 120.00 . . . no
C3 C4 H4 121.00 . . . no
C5 C4 H4 121.00 . . . no
C6 C7 H7B 109.00 . . . no
C6 C7 H7C 109.00 . . . no
C6 C7 H7A 109.00 . . . no
H7A C7 H7C 109.00 . . . no
H7B C7 H7C 109.00 . . . no
H7A C7 H7B 109.00 . . . no
C9 C10 H10 119.00 . . . no
C11 C10 H10 119.00 . . . no
C9A C10A H10A 120.00 . . . no
C11A C10A H10A 120.00 . . . no
C10 C11 H11 120.00 . . . no
C12 C11 H11 120.00 . . . no
C10A C11A H11A 119.00 . . . no
C12A C11A H11A 119.00 . . . no
C11 C12 H12 119.00 . . . no
C13 C12 H12 119.00 . . . no
C11A C12A H12A 119.00 . . . no
C13A C12A H12A 120.00 . . . no
C15 C14 H14 109.00 . . . no
C16 C14 H14 109.00 . . . no
C9 C14 H14 109.00 . . . no
C9A C14A H14A 108.00 . . . no
C15A C14A H14A 108.00 . . . no
C16A C14A H14A 107.00 . . . no
C14 C15 H15B 110.00 . . . no
C14 C15 H15C 109.00 . . . no
C14 C15 H15A 110.00 . . . no
H15A C15 H15C 109.00 . . . no
H15B C15 H15C 109.00 . . . no
H15A C15 H15B 109.00 . . . no
C14A C15A H15D 109.00 . . . no
C14A C15A H15E 110.00 . . . no
C14A C15A H15F 109.00 . . . no
H15D C15A H15E 109.00 . . . no
H15D C15A H15F 109.00 . . . no
H15E C15A H15F 109.00 . . . no
C14 C16 H16A 109.00 . . . no
C14 C16 H16B 110.00 . . . no
C14 C16 H16C 110.00 . . . no
H16A C16 H16B 109.00 . . . no
H16A C16 H16C 109.00 . . . no
H16B C16 H16C 110.00 . . . no
C14A C16A H16F 110.00 . . . no
C14A C16A H16D 109.00 . . . no
C14A C16A H16E 110.00 . . . no
H16E C16A H16F 110.00 . . . no
H16D C16A H16E 109.00 . . . no
H16D C16A H16F 109.00 . . . no
C13 C17 H17 108.00 . . . no
C18 C17 H17 108.00 . . . no
C19 C17 H17 108.00 . . . no
C19A C17A H17A 108.00 . . . no
C13A C17A H17A 108.00 . . . no
C18A C17A H17A 108.00 . . . no
C17 C18 H18A 109.00 . . . no
C17 C18 H18B 110.00 . . . no
C17 C18 H18C 109.00 . . . no
H18A C18 H18B 109.00 . . . no
H18A C18 H18C 109.00 . . . no
H18B C18 H18C 109.00 . . . no
C17A C18A H18D 109.00 . . . no
C17A C18A H18E 110.00 . . . no
C17A C18A H18F 109.00 . . . no
H18D C18A H18E 109.00 . . . no
H18D C18A H18F 109.00 . . . no
H18E C18A H18F 109.00 . . . no
C17 C19 H19C 109.00 . . . no
C17 C19 H19A 109.00 . . . no
C17 C19 H19B 109.00 . . . no
H19B C19 H19C 110.00 . . . no
H19A C19 H19B 109.00 . . . no
H19A C19 H19C 109.00 . . . no
C17A C19A H19D 110.00 . . . no
H19D C19A H19E 109.00 . . . no
C17A C19A H19E 109.00 . . . no
C17A C19A H19F 109.00 . . . no
H19D C19A H19F 110.00 . . . no
H19E C19A H19F 109.00 . . . no
C20 C21 H21C 109.00 . . . no
C20 C21 H21A 109.00 . . . no
C20 C21 H21B 109.00 . . . no
H21A C21 H21B 109.00 . . . no
H21A C21 H21C 110.00 . . . no
H21B C21 H21C 109.00 . . . no
N3 C22 H22B 110.00 . . . no
C23 C22 H22A 110.00 . . . no
C23 C22 H22B 110.00 . . . no
N3 C22 H22A 110.00 . . . no
H22A C22 H22B 109.00 . . . no
N3 C22A H22D 110.00 . . . no
C23A C22A H22C 111.00 . . . no
N3 C22A H22C 111.00 . . . no
C23A C22A H22D 110.00 . . . no
H22C C22A H22D 109.00 . . . no
C22 C23 H23A 108.00 . . . no
C22 C23 H23B 108.00 . . . no
H23A C23 H23B 107.00 . . . no
N4 C23 H23B 108.00 . . . no
N4 C23 H23A 108.00 . . . no
H23C C23A H23D 107.00 . . . no
C22A C23A H23D 109.00 . . . no
N4A C23A H23C 108.00 . . . no
N4A C23A H23D 109.00 . . . no
C22A C23A H23C 108.00 . . . no
N4 C24 H24A 109.00 . . . no
N4 C24 H24B 109.00 . . . no
H24A C24 H24B 108.00 . . . no
C25 C24 H24A 109.00 . . . no
C25 C24 H24B 109.00 . . . no
N4A C24A H24C 109.00 . . . no
H24C C24A H24D 108.00 . . . no
N4A C24A H24D 109.00 . . . no
C25A C24A H24C 109.00 . . . no
C25A C24A H24D 109.00 . . . no
C24 C25 H25B 108.00 . . . no
C26 C25 H25A 108.00 . . . no
C26 C25 H25B 108.00 . . . no
C24 C25 H25A 108.00 . . . no
H25A C25 H25B 107.00 . . . no
C24A C25A H25D 108.00 . . . no
C26A C25A H25C 108.00 . . . no
C24A C25A H25C 108.00 . . . no
H25C C25A H25D 107.00 . . . no
C26A C25A H25D 108.00 . . . no
N5 C26 H26B 109.00 . . . no
N5 C26 H26A 109.00 . . . no
H26A C26 H26B 108.00 . . . no
C25 C26 H26A 109.00 . . . no
C25 C26 H26B 109.00 . . . no
N5A C26A H26D 109.00 . . . no
H26C C26A H26D 108.00 . . . no
C25A C26A H26C 109.00 . . . no
C25A C26A H26D 109.00 . . . no
N5A C26A H26C 109.00 . . . no
N5 C27 H27A 109.00 . . . no
N5 C27 H27B 109.00 . . . no
C28 C27 H27A 109.00 . . . no
C28 C27 H27B 109.00 . . . no
H27A C27 H27B 108.00 . . . no
N5A C27A H27C 109.00 . . . no
N5A C27A H27D 109.00 . . . no
C28A C27A H27D 109.00 . . . no
H27C C27A H27D 108.00 . . . no
C28A C27A H27C 109.00 . . . no
C27 C28 H28A 110.00 . . . no
H28A C28 H28B 108.00 . . . no
N6 C28 H28B 110.00 . . . no
C27 C28 H28B 110.00 . . . no
N6 C28 H28A 110.00 . . . no
C27A C28A H28D 110.00 . . . no
N6A C28A H28C 109.00 . . . no
N6A C28A H28D 110.00 . . . no
C27A C28A H28C 110.00 . . . no
H28C C28A H28D 108.00 . . . no
N6 C29 H29A 109.00 . . . no
N6 C29 H29B 109.00 . . . no
C30 C29 H29B 109.00 . . . no
H29A C29 H29B 108.00 . . . no
C30 C29 H29A 109.00 . . . no
C30A C29A H29C 109.00 . . . no
H29C C29A H29D 108.00 . . . no
N6A C29A H29D 109.00 . . . no
C30A C29A H29D 109.00 . . . no
N6A C29A H29C 109.00 . . . no
C31 C30 H30B 108.00 . . . no
C29 C30 H30A 108.00 . . . no
C29 C30 H30B 108.00 . . . no
C31 C30 H30A 108.00 . . . no
H30A C30 H30B 107.00 . . . no
C29A C30A H30C 108.00 . . . no
C29A C30A H30D 108.00 . . . no
C31A C30A H30D 108.00 . . . no
H30C C30A H30D 107.00 . . . no
C31A C30A H30C 108.00 . . . no
C30 C31 H31A 108.00 . . . no
H31A C31 H31B 108.00 . . . no
N7 C31 H31B 109.00 . . . no
C30 C31 H31B 109.00 . . . no
N7 C31 H31A 109.00 . . . no
C30A C31A H31D 109.00 . . . no
N7A C31A H31C 109.00 . . . no
N7A C31A H31D 109.00 . . . no
C30A C31A H31C 109.00 . . . no
H31C C31A H31D 108.00 . . . no
N7 C32 H32B 109.00 . . . no
C33 C32 H32A 109.00 . . . no
N7 C32 H32A 109.00 . . . no
H32A C32 H32B 108.00 . . . no
C33 C32 H32B 109.00 . . . no
N7A C32A H32D 109.00 . . . no
C33A C32A H32C 109.00 . . . no
H32C C32A H32D 108.00 . . . no
C33A C32A H32D 109.00 . . . no
N7A C32A H32C 109.00 . . . no
H33A C33 H33B 108.00 . . . no
N4 C33 H33A 109.00 . . . no
N4 C33 H33B 110.00 . . . no
C32 C33 H33A 110.00 . . . no
C32 C33 H33B 110.00 . . . no
N4A C33A H33C 110.00 . . . no
N4A C33A H33D 110.00 . . . no
C32A C33A H33C 110.00 . . . no
C32A C33A H33D 110.00 . . . no
H33C C33A H33D 108.00 . . . no

loop_
_geom_bond_atom_site_label_1
_geom_bond_atom_site_label_2
_geom_bond_distance
_geom_bond_site_symmetry_1
_geom_bond_site_symmetry_2
_geom_bond_publ_flag
Zn1 O1 2.108(4) . . yes
Zn1 O4 2.161(6) . . yes
Zn1 O7 2.112(7) . . yes
Zn1 N1 2.264(5) . . yes
Zn1 N2 2.052(5) . . yes
Zn1 N3 2.224(5) . . yes
Zn1 O4A 2.144(19) . . yes
Zn1 O7A 1.923(15) . . yes
Zn2 O8 2.355(7) . . yes
Zn2 O10 2.361(5) . . yes
Zn2 N4 2.108(6) . . yes
Zn2 N5 2.095(7) . . yes
Zn2 N6 2.141(8) . . yes
Zn2 N7 2.061(8) . . yes
Zn2 O8A 2.355(16) . . yes
Zn2 N4A 2.241(16) . . yes
Zn2 N5A 2.02(2) . . yes
Zn2 N6A 2.01(2) . . yes
Zn2 N7A 2.14(2) . . yes
S1 O1 1.466(5) . . yes
S1 O2 1.421(7) . . yes
S1 O3 1.428(7) . . yes
S1 C34 1.822(8) . . yes
S2 O4 1.429(6) . . yes
S2 O5 1.454(8) . . yes
S2 O6 1.413(7) . . yes
S2 C35 1.772(13) . . yes
S2A O6A 1.439(15) . . yes
S2A O4A 1.414(18) . . yes
S2A O5A 1.43(3) . . yes
S2A C35A 1.79(2) . . yes
S3 O7 1.451(7) . . yes
S3 O8 1.455(7) . . yes
S3 O9 1.411(7) . . yes
S3 C36 1.806(16) . . yes
S3A O7A 1.451(11) . . yes
S3A O8A 1.450(15) . . yes
S3A O9A 1.425(18) . . yes
S3A C36A 1.81(2) . . yes
S4 O10 1.451(5) . . yes
S4 O12 1.441(6) . . yes
S4 C37 1.813(8) . . yes
S4 O11 1.413(6) . . yes
F1 C34 1.300(11) . . yes
F2 C34 1.299(12) . . yes
F3 C34 1.334(11) . . yes
F4 C35 1.285(14) . . yes
F4A C35A 1.29(3) . . yes
F5 C35 1.284(13) . . yes
F5A C35A 1.28(3) . . yes
F6 C35 1.383(15) . . yes
F6A C35A 1.37(3) . . yes
F7 C36 1.311(19) . . yes
F7A C36A 1.31(3) . . yes
F8 C36 1.335(13) . . yes
F8A C36A 1.339(19) . . yes
F9 C36 1.308(15) . . yes
F9A C36A 1.31(3) . . yes
F10 C37 1.326(9) . . yes
F11 C37 1.319(9) . . yes
F12 C37 1.299(10) . . yes
N1 C6 1.283(6) . . yes
N1 C8A 1.38(3) . . yes
N1 C8 1.52(3) . . yes
N2 C1 1.330(7) . . yes
N2 C5 1.333(8) . . yes
N3 C20 1.268(8) . . yes
N3 C22 1.506(12) . . yes
N3 C22A 1.43(4) . . yes
N4 C23 1.482(10) . . yes
N4 C24 1.458(13) . . yes
N4 C33 1.558(12) . . yes
N4A C24A 1.46(3) . . yes
N4A C33A 1.56(3) . . yes
N4A C23A 1.48(3) . . yes
N5 C26 1.448(12) . . yes
N5 C27 1.480(12) . . yes
N5A C26A 1.45(3) . . yes
N5A C27A 1.48(3) . . yes
N6 C28 1.501(12) . . yes
N6 C29 1.442(14) . . yes
N6A C28A 1.51(3) . . yes
N6A C29A 1.44(3) . . yes
N7 C31 1.410(14) . . yes
N7 C32 1.496(14) . . yes
N7A C31A 1.41(3) . . yes
N7A C32A 1.50(3) . . yes
C1 C2 1.390(7) . . no
C1 C6 1.491(8) . . no
C2 C3 1.387(9) . . no
C3 C4 1.379(9) . . no
C4 C5 1.390(8) . . no
C5 C20 1.489(9) . . no
N5 H5N 1.0000 . . no
N5A H5NA 1.0000 . . no
N6 H6N 1.0000 . . no
C6 C7 1.508(8) . . no
N6A H6NA 1.0000 . . no
N7 H7N 1.0000 . . no
N7A H7NA 1.0000 . . no
C8 C13 1.41(3) . . no
C8 C9 1.39(3) . . no
C8A C13A 1.41(3) . . no
C8A C9A 1.40(3) . . no
C9 C14 1.53(2) . . no
C9 C10 1.40(3) . . no
C9A C14A 1.53(2) . . no
C9A C10A 1.40(3) . . no
C10 C11 1.37(3) . . no
C10A C11A 1.37(3) . . no
C11 C12 1.38(3) . . no
C11A C12A 1.38(3) . . no
C12 C13 1.42(3) . . no
C12A C13A 1.42(3) . . no
C13 C17 1.49(3) . . no
C13A C17A 1.49(3) . . no
C14 C15 1.56(3) . . no
C14 C16 1.49(3) . . no
C14A C15A 1.55(3) . . no
C14A C16A 1.48(3) . . no
C17 C19 1.53(3) . . no
C17 C18 1.51(3) . . no
C17A C18A 1.51(2) . . no
C17A C19A 1.53(3) . . no
C20 C21 1.508(9) . . no
C22 C23 1.524(14) . . no
C22A C23A 1.53(5) . . no
C24 C25 1.472(14) . . no
C24A C25A 1.46(3) . . no
C25 C26 1.515(14) . . no
C25A C26A 1.52(4) . . no
C27 C28 1.522(14) . . no
C27A C28A 1.53(4) . . no
C29 C30 1.498(15) . . no
C29A C30A 1.49(4) . . no
C30 C31 1.519(15) . . no
C30A C31A 1.52(4) . . no
C32 C33 1.502(15) . . no
C32A C33A 1.50(3) . . no
C2 H2 0.9500 . . no
C3 H3 0.9500 . . no
C4 H4 0.9500 . . no
C7 H7A 0.9800 . . no
C7 H7C 0.9800 . . no
C7 H7B 0.9800 . . no
C10 H10 0.9500 . . no
C10A H10A 0.9500 . . no
C11 H11 0.9500 . . no
C11A H11A 0.9500 . . no
C12 H12 0.9500 . . no
C12A H12A 0.9500 . . no
C14 H14 1.0000 . . no
C14A H14A 1.0000 . . no
C15 H15A 0.9800 . . no
C15 H15B 0.9800 . . no
C15 H15C 0.9800 . . no
C15A H15D 0.9800 . . no
C15A H15F 0.9800 . . no
C15A H15E 0.9800 . . no
C16 H16B 0.9800 . . no
C16 H16A 0.9800 . . no
C16 H16C 0.9800 . . no
C16A H16D 0.9900 . . no
C16A H16F 0.9800 . . no
C16A H16E 0.9800 . . no
C17 H17 1.0000 . . no
C17A H17A 1.0000 . . no
C18 H18A 0.9800 . . no
C18 H18C 0.9800 . . no
C18 H18B 0.9800 . . no
C18A H18E 0.9800 . . no
C18A H18D 0.9800 . . no
C18A H18F 0.9800 . . no
C19 H19B 0.9800 . . no
C19 H19C 0.9800 . . no
C19 H19A 0.9800 . . no
C19A H19F 0.9800 . . no
C19A H19D 0.9800 . . no
C19A H19E 0.9800 . . no
C21 H21B 0.9800 . . no
C21 H21C 0.9800 . . no
C21 H21A 0.9800 . . no
C22 H22A 0.9900 . . no
C22 H22B 0.9900 . . no
C22A H22D 0.9900 . . no
C22A H22C 0.9900 . . no
C23 H23B 0.9900 . . no
C23 H23A 0.9900 . . no
C23A H23C 0.9900 . . no
C23A H23D 0.9900 . . no
C24 H24A 0.9900 . . no
C24 H24B 0.9900 . . no
C24A H24C 0.9900 . . no
C24A H24D 0.9900 . . no
C25 H25A 0.9900 . . no
C25 H25B 0.9900 . . no
C25A H25C 0.9900 . . no
C25A H25D 0.9900 . . no
C26 H26A 0.9900 . . no
C26 H26B 0.9900 . . no
C26A H26C 0.9900 . . no
C26A H26D 0.9900 . . no
C27 H27A 0.9900 . . no
C27 H27B 0.9900 . . no
C27A H27C 0.9900 . . no
C27A H27D 0.9900 . . no
C28 H28A 0.9900 . . no
C28 H28B 0.9900 . . no
C28A H28C 0.9900 . . no
C28A H28D 0.9900 . . no
C29 H29A 0.9900 . . no
C29 H29B 0.9900 . . no
C29A H29C 0.9900 . . no
C29A H29D 0.9900 . . no
C30 H30A 0.9900 . . no
C30 H30B 0.9900 . . no
C30A H30C 0.9900 . . no
C30A H30D 0.9900 . . no
C31 H31A 0.9900 . . no
C31 H31B 0.9900 . . no
C31A H31C 0.9900 . . no
C31A H31D 0.9900 . . no
C32 H32A 0.9900 . . no
C32 H32B 0.9900 . . no
C32A H32C 0.9900 . . no
C32A H32D 0.9900 . . no
C33 H33A 0.9900 . . no
C33 H33B 0.9900 . . no
C33A H33C 0.9900 . . no
C33A H33D 0.9900 . . no

loop_
_geom_hbond_atom_site_label_D
_geom_hbond_atom_site_label_H
_geom_hbond_atom_site_label_A
_geom_hbond_distance_DH
_geom_hbond_distance_HA
_geom_hbond_distance_DA
_geom_hbond_angle_DHA
_geom_hbond_site_symmetry_A
_geom_hbond_publ_flag
N5 H5N O6 1.0000 2.2500 3.174(10) 153.00 . yes
N6 H6N O10 1.0000 2.5600 3.011(10) 107.00 . yes
N7 H7N O12 1.0000 2.0100 2.987(9) 164.00 . yes
C2 H2 O12 0.9500 2.3600 3.193(8) 147.00 1_554 yes
C4 H4 O5 0.9500 2.4800 3.146(10) 127.00 2_665 yes
C4 H4 O6A 0.9500 2.2000 3.09(2) 157.00 2_665 yes
C14A H14A N1 1.0000 2.4300 2.91(2) 109.00 . yes
C16A H16F F4 0.9800 2.5100 3.18(3) 125.00 . yes
C17A H17A O1 1.0000 2.2200 3.183(17) 161.00 . yes
C17A H17A N1 1.0000 2.4900 2.871(16) 102.00 . yes
C18A H18F F5 0.9800 2.5300 3.499(19) 170.00 1_455 yes
C21 H21A O6A 0.9800 2.1200 3.060(15) 159.00 2_665 yes
C21 H21B O11 0.9800 2.4700 3.430(10) 166.00 2_666 yes
C24 H24A O10 0.9900 2.4700 3.176(10) 128.00 . yes
C31 H31A O8 0.9900 2.5500 3.109(12) 116.00 . yes

loop_
_geom_torsion_atom_site_label_1
_geom_torsion_atom_site_label_2
_geom_torsion_atom_site_label_3
_geom_torsion_atom_site_label_4
_geom_torsion
_geom_torsion_site_symmetry_1
_geom_torsion_site_symmetry_2
_geom_torsion_site_symmetry_3
_geom_torsion_site_symmetry_4
_geom_torsion_publ_flag
O7 Zn1 O1 S1 109.2(6) . . . . no
N1 Zn1 O1 S1 -158.4(6) . . . . no
N2 Zn1 O1 S1 -83.0(6) . . . . no
N3 Zn1 O1 S1 -8.0(6) . . . . no
O7 Zn1 O4 S2 -109.6(8) . . . . no
N1 Zn1 O4 S2 158.0(7) . . . . no
N2 Zn1 O4 S2 82.6(7) . . . . no
N3 Zn1 O4 S2 7.2(7) . . . . no
O1 Zn1 O7 S3 -143.1(10) . . . . no
O4 Zn1 O7 S3 28.9(10) . . . . no
N1 Zn1 O7 S3 122.8(10) . . . . no
N3 Zn1 O7 S3 -58.9(11) . . . . no
O1 Zn1 N1 C6 99.9(4) . . . . no
O1 Zn1 N1 C8A -78.9(11) . . . . no
O4 Zn1 N1 C6 -89.4(4) . . . . no
O4 Zn1 N1 C8A 91.8(11) . . . . no
O7 Zn1 N1 C6 -174.8(4) . . . . no
O7 Zn1 N1 C8A 6.4(12) . . . . no
N2 Zn1 N1 C6 4.1(4) . . . . no
N2 Zn1 N1 C8A -174.6(11) . . . . no
N3 Zn1 N1 C6 8.3(6) . . . . no
N3 Zn1 N1 C8A -170.4(11) . . . . no
O1 Zn1 N2 C1 -97.0(4) . . . . no
O1 Zn1 N2 C5 87.2(4) . . . . no
O4 Zn1 N2 C1 88.8(4) . . . . no
O4 Zn1 N2 C5 -87.0(4) . . . . no
N1 Zn1 N2 C1 -4.3(4) . . . . no
N1 Zn1 N2 C5 179.9(4) . . . . no
N3 Zn1 N2 C1 177.9(4) . . . . no
N3 Zn1 N2 C5 2.0(4) . . . . no
O1 Zn1 N3 C20 -96.7(5) . . . . no
O1 Zn1 N3 C22 85.5(7) . . . . no
O4 Zn1 N3 C20 95.6(5) . . . . no
O4 Zn1 N3 C22 -82.2(7) . . . . no
O7 Zn1 N3 C20 -179.8(5) . . . . no
O7 Zn1 N3 C22 2.5(8) . . . . no
N1 Zn1 N3 C20 -3.3(7) . . . . no
N1 Zn1 N3 C22 179.0(6) . . . . no
N2 Zn1 N3 C20 0.9(4) . . . . no
N2 Zn1 N3 C22 -176.8(7) . . . . no
N4 Zn2 O8 S3 83.3(7) . . . . no
N5 Zn2 O8 S3 -9.8(7) . . . . no
N6 Zn2 O8 S3 -93.7(7) . . . . no
N7 Zn2 O8 S3 171.3(7) . . . . no
N4 Zn2 O10 S4 83.2(5) . . . . no
N5 Zn2 O10 S4 175.4(5) . . . . no
N6 Zn2 O10 S4 -99.9(5) . . . . no
N7 Zn2 O10 S4 -5.3(5) . . . . no
O8 Zn2 N4 C23 -23.7(6) . . . . no
O8 Zn2 N4 C24 -149.3(5) . . . . no
O8 Zn2 N4 C33 93.4(6) . . . . no
O10 Zn2 N4 C23 162.5(5) . . . . no
O10 Zn2 N4 C24 36.9(5) . . . . no
O10 Zn2 N4 C33 -80.4(5) . . . . no
N5 Zn2 N4 C23 75.3(6) . . . . no
N5 Zn2 N4 C24 -50.4(5) . . . . no
N5 Zn2 N4 C33 -167.7(6) . . . . no
N7 Zn2 N4 C23 -107.3(6) . . . . no
N7 Zn2 N4 C24 127.1(5) . . . . no
N7 Zn2 N4 C33 9.8(6) . . . . no
O8 Zn2 N5 C26 138.7(6) . . . . no
O8 Zn2 N5 C27 -90.7(6) . . . . no
O10 Zn2 N5 C26 -50.8(6) . . . . no
O10 Zn2 N5 C27 79.8(5) . . . . no
N4 Zn2 N5 C26 44.5(6) . . . . no
N4 Zn2 N5 C27 175.1(6) . . . . no
N6 Zn2 N5 C26 -134.8(6) . . . . no
N6 Zn2 N5 C27 -4.2(6) . . . . no
O8 Zn2 N6 C28 78.3(6) . . . . no
O8 Zn2 N6 C29 -52.2(7) . . . . no
O10 Zn2 N6 C28 -108.4(6) . . . . no
O10 Zn2 N6 C29 121.1(7) . . . . no
N5 Zn2 N6 C28 -20.8(6) . . . . no
N5 Zn2 N6 C29 -151.3(7) . . . . no
N7 Zn2 N6 C28 161.8(6) . . . . no
N7 Zn2 N6 C29 31.3(7) . . . . no
O8 Zn2 N7 C31 55.1(6) . . . . no
O8 Zn2 N7 C32 -77.5(6) . . . . no
O10 Zn2 N7 C31 -115.6(6) . . . . no
O10 Zn2 N7 C32 111.8(6) . . . . no
N4 Zn2 N7 C31 149.1(6) . . . . no
N4 Zn2 N7 C32 16.5(6) . . . . no
N6 Zn2 N7 C31 -31.8(7) . . . . no
N6 Zn2 N7 C32 -164.4(6) . . . . no
O2 S1 O1 Zn1 -23.8(7) . . . . no
O3 S1 O1 Zn1 -160.9(6) . . . . no
C34 S1 O1 Zn1 88.5(6) . . . . no
O1 S1 C34 F1 173.9(6) . . . . no
O1 S1 C34 F2 52.1(7) . . . . no
O1 S1 C34 F3 -64.3(7) . . . . no
O2 S1 C34 F1 -66.1(7) . . . . no
O2 S1 C34 F2 172.1(7) . . . . no
O2 S1 C34 F3 55.8(7) . . . . no
O3 S1 C34 F1 54.8(8) . . . . no
O3 S1 C34 F2 -67.1(8) . . . . no
O3 S1 C34 F3 176.6(6) . . . . no
O5 S2 O4 Zn1 -26.6(9) . . . . no
O6 S2 O4 Zn1 107.7(7) . . . . no
C35 S2 O4 Zn1 -142.9(8) . . . . no
O4 S2 C35 F4 -58.3(10) . . . . no
O4 S2 C35 F5 177.5(9) . . . . no
O4 S2 C35 F6 55.6(9) . . . . no
O5 S2 C35 F4 179.2(8) . . . . no
O5 S2 C35 F5 55.0(11) . . . . no
O5 S2 C35 F6 -66.9(9) . . . . no
O6 S2 C35 F4 57.9(9) . . . . no
O6 S2 C35 F5 -66.3(10) . . . . no
O6 S2 C35 F6 171.9(8) . . . . no
O8 S3 O7 Zn1 90.1(10) . . . . no
O9 S3 O7 Zn1 -43.4(12) . . . . no
C36 S3 O7 Zn1 -158.2(10) . . . . no
O7 S3 O8 Zn2 -103.1(7) . . . . no
O9 S3 O8 Zn2 32.4(8) . . . . no
C36 S3 O8 Zn2 145.5(8) . . . . no
O7 S3 C36 F7 -61.4(8) . . . . no
O7 S3 C36 F8 -179.8(8) . . . . no
O7 S3 C36 F9 61.0(11) . . . . no
O8 S3 C36 F7 56.9(9) . . . . no
O8 S3 C36 F8 -61.6(9) . . . . no
O8 S3 C36 F9 179.2(10) . . . . no
O9 S3 C36 F7 175.5(7) . . . . no
O9 S3 C36 F8 57.1(9) . . . . no
O9 S3 C36 F9 -62.1(11) . . . . no
O11 S4 O10 Zn2 -124.9(5) . . . . no
O12 S4 O10 Zn2 11.9(5) . . . . no
C37 S4 O10 Zn2 121.4(4) . . . . no
O10 S4 C37 F10 -55.9(6) . . . . no
O10 S4 C37 F11 -175.9(5) . . . . no
O10 S4 C37 F12 64.6(6) . . . . no
O11 S4 C37 F10 -177.5(5) . . . . no
O11 S4 C37 F11 62.5(6) . . . . no
O11 S4 C37 F12 -57.0(6) . . . . no
O12 S4 C37 F10 61.1(6) . . . . no
O12 S4 C37 F11 -58.9(6) . . . . no
O12 S4 C37 F12 -178.4(6) . . . . no
Zn1 N1 C6 C1 -3.5(6) . . . . no
Zn1 N1 C6 C7 176.6(5) . . . . no
C8A N1 C6 C1 175.3(11) . . . . no
C8A N1 C6 C7 -4.5(13) . . . . no
Zn1 N1 C8A C9A -99(3) . . . . no
Zn1 N1 C8A C13A 85(3) . . . . no
C6 N1 C8A C9A 83(3) . . . . no
C6 N1 C8A C13A -94(3) . . . . no
Zn1 N2 C1 C2 -175.0(4) . . . . no
Zn1 N2 C1 C6 3.9(6) . . . . no
C5 N2 C1 C2 0.8(8) . . . . no
C5 N2 C1 C6 179.6(5) . . . . no
Zn1 N2 C5 C4 175.1(4) . . . . no
Zn1 N2 C5 C20 -4.3(7) . . . . no
C1 N2 C5 C4 -0.7(8) . . . . no
C1 N2 C5 C20 179.9(5) . . . . no
Zn1 N3 C20 C5 -3.4(7) . . . . no
Zn1 N3 C20 C21 176.3(5) . . . . no
C22 N3 C20 C5 174.7(7) . . . . no
C22 N3 C20 C21 -5.7(10) . . . . no
Zn1 N3 C22 C23 2.2(11) . . . . no
C20 N3 C22 C23 -175.5(7) . . . . no
Zn2 N4 C23 C22 -163.6(7) . . . . no
C24 N4 C23 C22 -40.6(11) . . . . no
C33 N4 C23 C22 83.6(10) . . . . no
Zn2 N4 C24 C25 67.4(7) . . . . no
C23 N4 C24 C25 -56.5(9) . . . . no
C33 N4 C24 C25 179.8(7) . . . . no
Zn2 N4 C33 C32 -35.3(8) . . . . no
C23 N4 C33 C32 82.6(9) . . . . no
C24 N4 C33 C32 -151.4(8) . . . . no
Zn2 N5 C26 C25 -52.0(9) . . . . no
C27 N5 C26 C25 -179.3(7) . . . . no
Zn2 N5 C27 C28 29.4(8) . . . . no
C26 N5 C27 C28 159.8(8) . . . . no
Zn2 N6 C28 C27 41.7(9) . . . . no
C29 N6 C28 C27 173.5(8) . . . . no
Zn2 N6 C29 C30 -48.8(9) . . . . no
C28 N6 C29 C30 -174.4(8) . . . . no
Zn2 N7 C31 C30 51.6(10) . . . . no
C32 N7 C31 C30 177.7(8) . . . . no
Zn2 N7 C32 C33 -41.9(9) . . . . no
C31 N7 C32 C33 -173.9(9) . . . . no
N2 C1 C2 C3 -0.2(9) . . . . no
C6 C1 C2 C3 -178.9(6) . . . . no
N2 C1 C6 N1 0.2(7) . . . . no
N2 C1 C6 C7 -180.0(5) . . . . no
C2 C1 C6 N1 179.0(6) . . . . no
C2 C1 C6 C7 -1.2(9) . . . . no
C1 C2 C3 C4 -0.4(10) . . . . no
C2 C3 C4 C5 0.5(10) . . . . no
C3 C4 C5 N2 0.1(9) . . . . no
C3 C4 C5 C20 179.4(6) . . . . no
N2 C5 C20 N3 5.1(8) . . . . no
N2 C5 C20 C21 -174.6(6) . . . . no
C4 C5 C20 N3 -174.3(6) . . . . no
C4 C5 C20 C21 6.1(9) . . . . no
N1 C8A C9A C10A 179(2) . . . . no
N1 C8A C9A C14A 1(4) . . . . no
C13A C8A C9A C10A -5(5) . . . . no
C13A C8A C9A C14A 177(3) . . . . no
N1 C8A C13A C12A -180(2) . . . . no
N1 C8A C13A C17A 1(4) . . . . no
C9A C8A C13A C12A 4(5) . . . . no
C9A C8A C13A C17A -175(3) . . . . no
C8A C9A C10A C11A 3(3) . . . . no
C14A C9A C10A C11A -179.2(18) . . . . no
C8A C9A C14A C15A -120(3) . . . . no
C8A C9A C14A C16A 115(3) . . . . no
C10A C9A C14A C15A 62(3) . . . . no
C10A C9A C14A C16A -63(3) . . . . no
C9A C10A C11A C12A 0(3) . . . . no
C10A C11A C12A C13A -1(3) . . . . no
C11A C12A C13A C8A -1(3) . . . . no
C11A C12A C13A C17A 178.3(17) . . . . no
C8A C13A C17A C18A 89(3) . . . . no
C8A C13A C17A C19A -148(3) . . . . no
C12A C13A C17A C18A -90(2) . . . . no
C12A C13A C17A C19A 33(2) . . . . no
N3 C22 C23 N4 179.3(7) . . . . no
N4 C24 C25 C26 -73.4(10) . . . . no
C24 C25 C26 N5 63.2(11) . . . . no
N5 C27 C28 N6 -49.3(10) . . . . no
N6 C29 C30 C31 67.8(12) . . . . no
C29 C30 C31 N7 -70.7(13) . . . . no
N7 C32 C33 N4 54.4(10) . . . . no
